data_2202871
loop_
_publ_author_name
'Sonar, Vijayakumar N.'
'Parkin, Sean'
'Crooks, Peter A.'

_publ_section_title (<i>Z</i>)-2-(Benzo[<i>b</i>]thiophen-3-ylmethylene)-1-azabicyclo[2.2.2]octan-3-one
_journal_issue 11
_journal_name_full 'Acta Crystallographica Section E'
_journal_page_first o1726
_journal_page_last o1728
_journal_paper_doi 10.1107/S1600536803022797
_journal_volume 59
_journal_year 2003
_chemical_formula_iupac 'C16 H15 N O S'
_chemical_formula_moiety 'C16 H15 N O S'
_chemical_formula_sum 'C16 H15 N O S'
_chemical_formula_weight 269.35
_chemical_name_systematic
;
(Z)-(2-Benzo[b]thiophen-3-ylmethylene)-1-azabicyclo[2.2.2]octan-3-one
;
_space_group_IT_number 1
_symmetry_cell_setting triclinic
_symmetry_space_group_name_Hall 'P 1'
_symmetry_space_group_name_H-M 'P 1'
_atom_sites_solution_hydrogens geom
_atom_sites_solution_primary direct
_atom_sites_solution_secondary difmap
_audit_creation_method SHELXL-97
_cell_angle_alpha 102.8959(9)
_cell_angle_beta 94.7214(9)
_cell_angle_gamma 110.2617(10)
_cell_formula_units_Z 1
_cell_length_a 6.21440(10)
_cell_length_b 6.80780(10)
_cell_length_c 8.4492(2)
_cell_measurement_reflns_used 1439
_cell_measurement_temperature 90.0(2)
_cell_measurement_theta_max 27.48
_cell_measurement_theta_min 1.00
_cell_volume 321.861(11)
_computing_cell_refinement 'SCALEPACK (Otwinowski & Minor, 1997)'
_computing_data_collection 'COLLECT (Nonius, 1999)'
_computing_data_reduction DENZO-SMN
_computing_molecular_graphics 'XP in SHELXTL (Sheldrick, 1995)'
_computing_publication_material
;
SHELX97-2 (Sheldrick, 1997) and local procedures
;
_computing_structure_refinement 'SHELXL97 (Sheldrick, 1997)'
_computing_structure_solution 'SHELXS97 (Sheldrick, 1997)'
_diffrn_ambient_temperature 90.0(2)
_diffrn_detector_area_resol_mean 18
_diffrn_measured_fraction_theta_full 0.997
_diffrn_measured_fraction_theta_max 0.997
_diffrn_measurement_device_type 'Nonius KappaCCD'
_diffrn_measurement_method '\w scans at fixed \c = 55\%'
_diffrn_radiation_monochromator graphite
_diffrn_radiation_source 'fine-focus sealed tube'
_diffrn_radiation_type MoK\a
_diffrn_radiation_wavelength 0.71073
_diffrn_reflns_av_R_equivalents 0.0290
_diffrn_reflns_av_sigmaI/netI 0.0316
_diffrn_reflns_limit_h_max 8
_diffrn_reflns_limit_h_min -8
_diffrn_reflns_limit_k_max 8
_diffrn_reflns_limit_k_min -8
_diffrn_reflns_limit_l_max 10
_diffrn_reflns_limit_l_min -10
_diffrn_reflns_number 7534
_diffrn_reflns_theta_full 27.46
_diffrn_reflns_theta_max 27.46
_diffrn_reflns_theta_min 2.51
_diffrn_standards_number 0
_exptl_absorpt_coefficient_mu 0.242
_exptl_absorpt_correction_T_max 0.9647
_exptl_absorpt_correction_T_min 0.9311
_exptl_absorpt_correction_type multi-scan
_exptl_absorpt_process_details '(SCALEPACK; Otwinowski & Minor)'
_exptl_crystal_colour yellow
_exptl_crystal_density_diffrn 1.390
_exptl_crystal_density_method 'not measured'
_exptl_crystal_description 'irregular block'
_exptl_crystal_F_000 142
_exptl_crystal_size_max 0.30
_exptl_crystal_size_mid 0.30
_exptl_crystal_size_min 0.15
_refine_diff_density_max 0.228
_refine_diff_density_min -0.181
_refine_ls_abs_structure_details 'Flack (1983), 1389 Friedel pairs '
_refine_ls_abs_structure_Flack -0.03(4)
_refine_ls_extinction_method none
_refine_ls_goodness_of_fit_ref 1.151
_refine_ls_hydrogen_treatment constr
_refine_ls_matrix_type full
_refine_ls_number_parameters 172
_refine_ls_number_reflns 2858
_refine_ls_number_restraints 3
_refine_ls_restrained_S_all 1.150
_refine_ls_R_factor_all 0.0263
_refine_ls_R_factor_gt 0.0257
_refine_ls_shift/su_max 0.002
_refine_ls_shift/su_mean 0.000
_refine_ls_structure_factor_coef Fsqd
_refine_ls_weighting_details 'calc w = 1/[\s^2^(Fo^2^)+(0.0582P)^2^+0.0899P] where P = (Fo^2^+2Fc^2^)/3'
_refine_ls_weighting_scheme calc
_refine_ls_wR_factor_gt 0.0685
_refine_ls_wR_factor_ref 0.0696
_reflns_number_gt 2811
_reflns_number_total 2858
_reflns_threshold_expression I>2\s(I)
_cod_data_source_file om6181.cif
_cod_data_source_block I
_cod_original_cell_volume 321.860(10)
_cod_database_code 2202871
_cod_database_fobs_code 2202871

loop_
_symmetry_equiv_pos_as_xyz
'x, y, z'

loop_
_atom_site_label
_atom_site_fract_x
_atom_site_fract_y
_atom_site_fract_z
_atom_site_U_iso_or_equiv
_atom_site_adp_type
_atom_site_calc_flag
_atom_site_refinement_flags
_atom_site_occupancy
_atom_site_disorder_assembly
_atom_site_disorder_group
_atom_site_type_symbol
S1 -0.45339(5) -0.05949(4) 0.92604(4) 0.01895(9) Uani d . 1 . . S
O1 0.30246(18) -0.22984(16) 0.40849(13) 0.0201(2) Uani d . 1 . . O
C2 -0.2831(2) -0.0260(2) 0.77530(18) 0.0175(3) Uani d . 1 . . C
H2 -0.2842 0.0675 0.7072 0.021 Uiso calc R 1 . . H
C3 -0.1468(2) -0.1465(2) 0.76330(17) 0.0140(3) Uani d . 1 . . C
C4 -0.1761(2) -0.2711(2) 0.88341(16) 0.0136(2) Uani d . 1 . . C
C5 -0.0619(2) -0.4074(2) 0.91554(17) 0.0165(3) Uani d . 1 . . C
H5 0.0470 -0.4338 0.8496 0.020 Uiso calc R 1 . . H
C6 -0.1090(3) -0.5027(2) 1.04343(18) 0.0205(3) Uani d . 1 . . C
H6 -0.0297 -0.5928 1.0662 0.025 Uiso calc R 1 . . H
C7 -0.2724(3) -0.4681(2) 1.14027(19) 0.0217(3) Uani d . 1 . . C
H7 -0.3022 -0.5351 1.2277 0.026 Uiso calc R 1 . . H
C8 -0.3907(2) -0.3375(2) 1.11008(18) 0.0190(3) Uani d . 1 . . C
H8 -0.5032 -0.3157 1.1743 0.023 Uiso calc R 1 . . H
C9 -0.3396(2) -0.2391(2) 0.98267(17) 0.0151(3) Uani d . 1 . . C
C10 0.0068(2) -0.1606(2) 0.64313(16) 0.0141(2) Uani d . 1 . . C
H10 0.0462 -0.2858 0.6253 0.017 Uiso calc R 1 . . H
C11 0.1001(2) -0.0225(2) 0.55452(16) 0.0138(3) Uani d . 1 . . C
N12 0.0745(2) 0.18312(18) 0.56664(15) 0.0146(2) Uani d . 1 . . N
C13 -0.0075(2) 0.1911(2) 0.39986(18) 0.0175(3) Uani d . 1 . . C
H13A -0.0234 0.3325 0.4073 0.021 Uiso calc R 1 . . H
H13B -0.1634 0.0749 0.3561 0.021 Uiso calc R 1 . . H
C14 0.1610(2) 0.1619(2) 0.27835(16) 0.0167(3) Uani d . 1 . . C
H14A 0.0774 0.0346 0.1828 0.020 Uiso calc R 1 . . H
H14B 0.2214 0.2925 0.2372 0.020 Uiso calc R 1 . . H
C15 0.3634(2) 0.1282(2) 0.37065(15) 0.0133(2) Uani d . 1 . . C
H15 0.4737 0.1038 0.2959 0.016 Uiso calc R 1 . . H
C16 0.2599(2) -0.0651(2) 0.44003(16) 0.0140(3) Uani d . 1 . . C
C17 0.4883(2) 0.3298(2) 0.51823(16) 0.0151(3) Uani d . 1 . . C
H17A 0.5534 0.4609 0.4784 0.018 Uiso calc R 1 . . H
H17B 0.6181 0.3112 0.5812 0.018 Uiso calc R 1 . . H
C18 0.3092(2) 0.3571(2) 0.63084(18) 0.0175(3) Uani d . 1 . . C
H18A 0.3649 0.3537 0.7430 0.021 Uiso calc R 1 . . H
H18B 0.2979 0.5004 0.6390 0.021 Uiso calc R 1 . . H

loop_
_atom_site_aniso_label
_atom_site_aniso_U_11
_atom_site_aniso_U_22
_atom_site_aniso_U_33
_atom_site_aniso_U_12
_atom_site_aniso_U_13
_atom_site_aniso_U_23
S1 0.01812(16) 0.01885(15) 0.02312(17) 0.00879(12) 0.01053(12) 0.00645(12)
O1 0.0246(5) 0.0186(5) 0.0218(5) 0.0117(4) 0.0109(4) 0.0062(4)
C2 0.0172(7) 0.0176(7) 0.0196(7) 0.0068(6) 0.0077(5) 0.0065(5)
C3 0.0133(6) 0.0132(6) 0.0138(6) 0.0031(5) 0.0039(5) 0.0029(4)
C4 0.0130(6) 0.0123(5) 0.0111(5) 0.0008(4) 0.0016(5) 0.0010(4)
C5 0.0134(6) 0.0163(6) 0.0188(6) 0.0043(5) 0.0041(5) 0.0040(5)
C6 0.0220(7) 0.0202(7) 0.0195(7) 0.0067(6) 0.0031(6) 0.0084(5)
C7 0.0258(8) 0.0207(7) 0.0167(7) 0.0038(6) 0.0071(6) 0.0079(5)
C8 0.0190(7) 0.0164(6) 0.0165(6) 0.0012(5) 0.0076(5) 0.0016(5)
C9 0.0126(6) 0.0131(6) 0.0157(6) 0.0022(5) 0.0024(5) 0.0005(5)
C10 0.0144(6) 0.0134(6) 0.0137(6) 0.0049(5) 0.0025(5) 0.0025(5)
C11 0.0151(6) 0.0138(6) 0.0126(6) 0.0058(5) 0.0040(5) 0.0025(5)
N12 0.0151(5) 0.0128(5) 0.0172(5) 0.0057(4) 0.0058(4) 0.0045(4)
C13 0.0146(6) 0.0211(6) 0.0196(7) 0.0089(5) 0.0038(5) 0.0068(5)
C14 0.0150(6) 0.0217(7) 0.0140(6) 0.0069(5) 0.0033(5) 0.0057(5)
C15 0.0128(6) 0.0149(6) 0.0123(6) 0.0050(5) 0.0043(5) 0.0033(4)
C16 0.0125(6) 0.0149(6) 0.0134(6) 0.0042(5) 0.0020(5) 0.0030(5)
C17 0.0125(6) 0.0166(6) 0.0158(6) 0.0043(5) 0.0028(5) 0.0051(5)
C18 0.0175(7) 0.0152(6) 0.0170(6) 0.0038(5) 0.0067(5) 0.0014(5)

loop_
_atom_type_symbol
_atom_type_description
_atom_type_scat_dispersion_real
_atom_type_scat_dispersion_imag
_atom_type_scat_source
C C 0.0033 0.0016 'International Tables Vol C Tables 4.2.6.8 and 6.1.1.4'
H H 0.0000 0.0000 'International Tables Vol C Tables 4.2.6.8 and 6.1.1.4'
N N 0.0061 0.0033 'International Tables Vol C Tables 4.2.6.8 and 6.1.1.4'
O O 0.0106 0.0060 'International Tables Vol C Tables 4.2.6.8 and 6.1.1.4'
S S 0.1246 0.1234 'International Tables Vol C Tables 4.2.6.8 and 6.1.1.4'

loop_
_geom_angle_atom_site_label_1
_geom_angle_atom_site_label_2
_geom_angle_atom_site_label_3
_geom_angle
_geom_angle_publ_flag
C2 S1 C9 91.66(7) y
C3 C2 S1 113.61(11) y
C3 C2 H2 123.2 ?
S1 C2 H2 123.2 ?
C2 C3 C4 111.74(12) y
C2 C3 C10 126.39(13) y
C4 C3 C10 121.83(12) ?
C5 C4 C9 118.30(12) ?
C5 C4 C3 129.41(12) ?
C9 C4 C3 112.25(12) ?
C6 C5 C4 119.65(13) ?
C6 C5 H5 120.2 ?
C4 C5 H5 120.2 ?
C5 C6 C7 120.88(14) ?
C5 C6 H6 119.6 ?
C7 C6 H6 119.6 ?
C8 C7 C6 120.90(14) ?
C8 C7 H7 119.6 ?
C6 C7 H7 119.6 ?
C7 C8 C9 117.88(13) ?
C7 C8 H8 121.1 ?
C9 C8 H8 121.1 ?
C8 C9 C4 122.38(13) ?
C8 C9 S1 126.86(11) y
C4 C9 S1 110.73(10) ?
C11 C10 C3 129.26(12) y
C11 C10 H10 115.4 ?
C3 C10 H10 115.4 ?
C10 C11 N12 125.28(12) y
C10 C11 C16 120.76(12) ?
N12 C11 C16 113.80(11) y
C11 N12 C13 108.78(11) ?
C11 N12 C18 107.29(11) ?
C13 N12 C18 108.71(11) ?
N12 C13 C14 112.39(11) y
N12 C13 H13A 109.1 ?
C14 C13 H13A 109.1 ?
N12 C13 H13B 109.1 ?
C14 C13 H13B 109.1 ?
H13A C13 H13B 107.9 ?
C15 C14 C13 108.35(11) ?
C15 C14 H14A 110.0 ?
C13 C14 H14A 110.0 ?
C15 C14 H14B 110.0 ?
C13 C14 H14B 110.0 ?
H14A C14 H14B 108.4 ?
C16 C15 C14 107.76(10) ?
C16 C15 C17 107.37(11) ?
C14 C15 C17 108.28(11) ?
C16 C15 H15 111.1 ?
C14 C15 H15 111.1 ?
C17 C15 H15 111.1 ?
O1 C16 C11 124.87(12) y
O1 C16 C15 125.04(12) y
C11 C16 C15 110.09(10) ?
C15 C17 C18 108.65(11) ?
C15 C17 H17A 110.0 ?
C18 C17 H17A 110.0 ?
C15 C17 H17B 110.0 ?
C18 C17 H17B 110.0 ?
H17A C17 H17B 108.3 ?
N12 C18 C17 111.92(11) y
N12 C18 H18A 109.2 ?
C17 C18 H18A 109.2 ?
N12 C18 H18B 109.2 ?
C17 C18 H18B 109.2 ?
H18A C18 H18B 107.9 ?

loop_
_geom_bond_atom_site_label_1
_geom_bond_atom_site_label_2
_geom_bond_site_symmetry_2
_geom_bond_distance
_geom_bond_publ_flag
S1 C2 . 1.7259(14) y
S1 C9 . 1.7404(15) y
O1 C16 . 1.2174(16) y
C2 C3 . 1.3631(19) y
C2 H2 . 0.9500 ?
C3 C4 . 1.4460(19) ?
C3 C10 . 1.4598(18) y
C4 C5 . 1.405(2) ?
C4 C9 . 1.4125(17) ?
C5 C6 . 1.381(2) ?
C5 H5 . 0.9500 ?
C6 C7 . 1.404(2) ?
C6 H6 . 0.9500 ?
C7 C8 . 1.386(2) ?
C7 H7 . 0.9500 ?
C8 C9 . 1.392(2) ?
C8 H8 . 0.9500 ?
C10 C11 . 1.3374(18) y
C10 H10 . 0.9500 y
C11 N12 . 1.4447(17) y
C11 C16 . 1.4966(17) y
N12 C13 . 1.4777(19) ?
N12 C18 . 1.4867(18) y
C13 C14 . 1.5556(18) ?
C13 H13A . 0.9900 ?
C13 H13B . 0.9900 ?
C14 C15 . 1.5369(18) y
C14 H14A . 0.9900 ?
C14 H14B . 0.9900 ?
C15 C16 . 1.5196(17) ?
C15 C17 . 1.5426(17) ?
C15 H15 . 1.0000 y
C17 C18 . 1.5545(18) ?
C17 H17A . 0.9900 ?
C17 H17B . 0.9900 ?
C18 H18A . 0.9900 ?
C18 H18B . 0.9900 ?

loop_
_geom_torsion_atom_site_label_1
_geom_torsion_atom_site_label_2
_geom_torsion_atom_site_label_3
_geom_torsion_atom_site_label_4
_geom_torsion
C9 S1 C2 C3 1.03(11)
S1 C2 C3 C4 -1.04(15)
S1 C2 C3 C10 176.91(11)
C2 C3 C4 C5 -177.23(13)
C10 C3 C4 C5 4.7(2)
C2 C3 C4 C9 0.48(16)
C10 C3 C4 C9 -177.58(11)
C9 C4 C5 C6 -1.04(19)
C3 C4 C5 C6 176.54(13)
C4 C5 C6 C7 1.1(2)
C5 C6 C7 C8 0.0(2)
C6 C7 C8 C9 -1.0(2)
C7 C8 C9 C4 1.0(2)
C7 C8 C9 S1 -176.94(10)
C5 C4 C9 C8 0.00(18)
C3 C4 C9 C8 -177.99(12)
C5 C4 C9 S1 178.26(10)
C3 C4 C9 S1 0.28(13)
C2 S1 C9 C8 177.45(12)
C2 S1 C9 C4 -0.72(10)
C2 C3 C10 C11 21.3(2)
C4 C3 C10 C11 -160.94(14)
C3 C10 C11 N12 3.2(2)
C3 C10 C11 C16 178.37(12)
C10 C11 N12 C13 -127.91(14)
C16 C11 N12 C13 56.65(14)
C10 C11 N12 C18 114.66(15)
C16 C11 N12 C18 -60.78(14)
C11 N12 C13 C14 -58.09(14)
C18 N12 C13 C14 58.43(14)
N12 C13 C14 C15 1.21(15)
C13 C14 C15 C16 56.20(14)
C13 C14 C15 C17 -59.63(14)
C10 C11 C16 O1 6.1(2)
N12 C11 C16 O1 -178.27(13)
C10 C11 C16 C15 -173.27(12)
N12 C11 C16 C15 2.40(15)
C14 C15 C16 O1 121.22(14)
C17 C15 C16 O1 -122.34(14)
C14 C15 C16 C11 -59.45(13)
C17 C15 C16 C11 56.99(13)
C16 C15 C17 C18 -57.50(13)
C14 C15 C17 C18 58.60(14)
C11 N12 C18 C17 58.05(15)
C13 N12 C18 C17 -59.42(14)
C15 C17 C18 N12 0.72(16)

loop_
_cod_related_entry_id
_cod_related_entry_database
_cod_related_entry_code
1 ChemSpider 21174630
